data_2008791
loop_
_publ_author_name
'Siero\'n, Les\/law'
'Bukowska-Strzy\.zewska, Maria'

_publ_section_title
;<i>catena</i>-Poly[[bis(benzimidazole-<i>N</i>^3^)copper(II)]-\m-suberato-<i>O</i>,<i>O</i>':<i>O</i>'',<i>O</i>''']
 and
 <i>catena</i>-poly[[[bis(benzimidazole-<i>N</i>^3^)copper(II)]-\m-sebacato-<i>O</i>,<i>O</i>':<i>O</i>'',<i>O</i>''']
 dihydrate]
;
_journal_issue 8
_journal_name_full 'Acta Crystallographica Section C'
_journal_page_first 1230
_journal_page_last 1234
_journal_paper_doi 10.1107/S0108270199005399
_journal_volume 55
_journal_year 1999
_chemical_formula_moiety '[Cu(C10 H16 O4 )(C7 H6 N2 )2 ] , 2H2 O'
_chemical_formula_sum 'C24 H32 Cu N4 O6'
_chemical_formula_weight 536.08
_chemical_name_systematic
;
catena-Poly[bis(benzimidazole-N^3^)copper(II)-\m-sebacato-O,O':O'',O''']
Dihydrate
;
_space_group_IT_number 2
_symmetry_cell_setting triclinic
_symmetry_space_group_name_Hall '-P 1'
_symmetry_space_group_name_H-M 'P -1'
_cell_angle_alpha 74.68(3)
_cell_angle_beta 74.46(3)
_cell_angle_gamma 71.13(3)
_cell_formula_units_Z 1
_cell_length_a 6.850(4)
_cell_length_b 9.071(3)
_cell_length_c 11.208(4)
_cell_measurement_reflns_used 56
_cell_measurement_temperature 293(2)
_cell_measurement_theta_max 29.1
_cell_measurement_theta_min 4.2
_cell_volume 622.7(5)
_computing_cell_refinement 'KM4 software'
_computing_data_collection 'KM4 software (KUMA Diffraction, 1992)'
_computing_data_reduction 'DATARED (KUMA Difraction, 1992)'
_computing_molecular_graphics 'XP in SHELXTL/PC (Sheldrick, 1990)'
_computing_publication_material SHELXL97
_computing_structure_refinement 'SHELXL97 (Sheldrick, 1997b)'
_computing_structure_solution 'SHELXS97 (Sheldrick, 1997a)'
_diffrn_ambient_temperature 293(2)
_diffrn_measured_fraction_theta_full 0.952
_diffrn_measured_fraction_theta_max 0.952
_diffrn_measurement_device 'KUMA KM-4 diffractometer'
_diffrn_measurement_method \w--2\q
_diffrn_radiation_monochromator graphite
_diffrn_radiation_source 'FK61-04 Seifert Cu tube'
_diffrn_radiation_type CuK\a
_diffrn_radiation_wavelength 1.54178
_diffrn_reflns_av_R_equivalents 0.0400
_diffrn_reflns_av_sigmaI/netI 0.0177
_diffrn_reflns_limit_h_max 8
_diffrn_reflns_limit_h_min -7
_diffrn_reflns_limit_k_max 7
_diffrn_reflns_limit_k_min -11
_diffrn_reflns_limit_l_max 13
_diffrn_reflns_limit_l_min -14
_diffrn_reflns_number 2605
_diffrn_reflns_reduction_process
;
 ?
;
_diffrn_reflns_theta_full 75.12
_diffrn_reflns_theta_max 75.12
_diffrn_reflns_theta_min 4.17
_diffrn_standards_decay_% none
_diffrn_standards_interval_count 100
_diffrn_standards_number 3
_exptl_absorpt_coefficient_mu 1.632
_exptl_absorpt_correction_T_max 0.854
_exptl_absorpt_correction_T_min 0.736
_exptl_absorpt_correction_type psi-scan
_exptl_absorpt_process_details '(North et al., 1968)'
_exptl_crystal_colour Violet
_exptl_crystal_density_diffrn 1.429
_exptl_crystal_density_meas ?
_exptl_crystal_description Prism
_exptl_crystal_F_000 281
_exptl_crystal_size_max 0.20
_exptl_crystal_size_mid 0.15
_exptl_crystal_size_min 0.10
_refine_diff_density_max 0.353
_refine_diff_density_min -0.694
_refine_ls_extinction_coef 0.0050(8)
_refine_ls_extinction_method 'SHELXL97 (Sheldrick, 1997)'
_refine_ls_goodness_of_fit_ref 1.084
_refine_ls_hydrogen_treatment refall
_refine_ls_matrix_type full
_refine_ls_number_parameters 225
_refine_ls_number_reflns 2448
_refine_ls_number_restraints 0
_refine_ls_restrained_S_all 1.084
_refine_ls_R_factor_all 0.0473
_refine_ls_R_factor_gt 0.0420
_refine_ls_shift/su_max 0.000
_refine_ls_shift/su_mean 0.000
_refine_ls_structure_factor_coef Fsqd
_refine_ls_weighting_details 'w = 1/[\s^2^(Fo^2^)+(0.0537P)^2^+0.4765P] where P=(Fo^2^+2Fc^2^)/3'
_refine_ls_weighting_scheme calc
_refine_ls_wR_factor_ref 0.1150
_reflns_number_gt 2244
_reflns_number_total 2448
_reflns_threshold_expression I>2\s(I)
_cod_data_source_file jz1349.cif
_cod_data_source_block II
_cod_depositor_comments
;
The following automatic conversions were performed:
'_symmetry_cell_setting' value 'Triclinic' changed to 'triclinic'
according to '/home/saulius/struct/CIF-dictionaries/cif_core.dic'
dictionary named 'cif_core.dic' version 2.4.1 from 2010-06-29.

Automatic conversion script
Id: cif_fix_enum 1527 2010-12-29 10:47:43Z saulius 

The following automatic conversions were performed:

'_symmetry_cell_setting' value 'Triclinic' changed to 'triclinic'
according to /home/saulius/struct/CIF-dictionaries/cif_core.dic
dictionary named 'cif_core.dic' version 2.4.1 from 2010-06-29.

Automatic conversion script
Id: cif_fix_values 1715 2011-07-08 13:25:40Z adriana 

The following automatic conversions were performed:

'_exptl_crystal_density_meas' value 'not measured' was changed to '?'
- the value is perceived as not measured.

Automatic conversion script
Id: cif_fix_values 3008 2015-01-20 13:52:24Z robertas 

The following automatic conversions were performed:

'_refine_ls_weighting_scheme' value 'calc w =
1/[\s^2^(Fo^2^)+(0.0537P)^2^+0.4765P] where P=(Fo^2^+2Fc^2^)/3' was
changed to 'calc'. New tag '_refine_ls_weighting_details' was
created. The value of the new tag was set to 'w =
1/[\s^2^(Fo^2^)+(0.0537P)^2^+0.4765P] where P=(Fo^2^+2Fc^2^)/3'.

Automatic conversion script
Id: cif_fix_values 3143 2015-03-26 13:38:13Z robertas 
;
_cod_database_code 2008791

loop_
_symmetry_equiv_pos_as_xyz
'x, y, z'
'-x, -y, -z'

loop_
_atom_site_label
_atom_site_fract_x
_atom_site_fract_y
_atom_site_fract_z
_atom_site_U_iso_or_equiv
_atom_site_adp_type
_atom_site_calc_flag
_atom_site_refinement_flags
_atom_site_occupancy
_atom_site_disorder_assembly
_atom_site_disorder_group
_atom_site_type_symbol
Cu 0 0 0 0.03832(19) Uani d S 1 . . Cu
O1 -0.1880(2) 0.0381(2) 0.16292(15) 0.0411(4) Uani d . 1 . . O
O2 0.1253(3) 0.0074(2) 0.1956(2) 0.0572(5) Uani d . 1 . . O
O3 -0.3895(4) 0.7992(3) -0.1782(3) 0.0732(8) Uani d . 1 . . O
N1 -0.0221(3) 0.2295(2) -0.05640(19) 0.0421(5) Uani d . 1 . . N
C2 -0.1974(4) 0.3437(3) -0.0528(3) 0.0471(6) Uani d . 1 . . C
N3 -0.1680(4) 0.4855(3) -0.1119(2) 0.0476(5) Uani d . 1 . . N
C4 0.0431(4) 0.4636(3) -0.1582(2) 0.0421(5) Uani d . 1 . . C
C5 0.1594(5) 0.5687(4) -0.2281(3) 0.0571(7) Uani d . 1 . . C
C6 0.3712(5) 0.5060(4) -0.2604(4) 0.0699(9) Uani d . 1 . . C
C7 0.4654(5) 0.3450(4) -0.2250(4) 0.0668(9) Uani d . 1 . . C
C8 0.3512(4) 0.2410(4) -0.1553(3) 0.0537(7) Uani d . 1 . . C
C9 0.1351(4) 0.3022(3) -0.1228(2) 0.0408(5) Uani d . 1 . . C
C10 -0.0659(4) 0.0247(3) 0.2356(2) 0.0423(5) Uani d . 1 . . C
C11 -0.1647(6) 0.0269(4) 0.3714(3) 0.0554(7) Uani d . 1 . . C
C12 -0.2227(5) -0.1278(4) 0.4389(3) 0.0553(7) Uani d . 1 . . C
C13 -0.0377(5) -0.2742(3) 0.4317(3) 0.0510(6) Uani d . 1 . . C
C14 -0.0920(5) -0.4273(3) 0.5049(3) 0.0528(7) Uani d . 1 . . C
H2 -0.330(5) 0.325(4) -0.014(3) 0.060(9) Uiso d . 1 . . H
H3 -0.248(5) 0.560(4) -0.118(3) 0.048(9) Uiso d . 1 . . H
H5 0.102(5) 0.675(4) -0.249(3) 0.058(9) Uiso d . 1 . . H
H6 0.445(7) 0.571(5) -0.293(4) 0.090(13) Uiso d . 1 . . H
H7 0.614(6) 0.303(4) -0.252(3) 0.074(10) Uiso d . 1 . . H
H8 0.408(5) 0.139(4) -0.136(3) 0.050(8) Uiso d . 1 . . H
H11A -0.294(5) 0.111(4) 0.380(3) 0.057(9) Uiso d . 1 . . H
H11B -0.073(5) 0.037(4) 0.413(3) 0.062(9) Uiso d . 1 . . H
H12A -0.334(5) -0.141(4) 0.398(3) 0.064(9) Uiso d . 1 . . H
H12B -0.283(5) -0.121(4) 0.521(3) 0.060(9) Uiso d . 1 . . H
H13A 0.016(5) -0.283(4) 0.344(3) 0.054(8) Uiso d . 1 . . H
H13B 0.063(6) -0.258(4) 0.460(3) 0.063(10) Uiso d . 1 . . H
H14A -0.205(5) -0.441(4) 0.474(3) 0.062(9) Uiso d . 1 . . H
H14B -0.147(5) -0.416(4) 0.589(3) 0.060(9) Uiso d . 1 . . H
H9 -0.489(6) 0.845(4) -0.183(3) 0.066(12) Uiso d . 1 . . H
H10 -0.316(6) 0.861(5) -0.190(4) 0.073(11) Uiso d . 1 . . H

loop_
_atom_site_aniso_label
_atom_site_aniso_U_11
_atom_site_aniso_U_22
_atom_site_aniso_U_33
_atom_site_aniso_U_12
_atom_site_aniso_U_13
_atom_site_aniso_U_23
Cu 0.0353(3) 0.0390(3) 0.0355(3) -0.0144(2) -0.00761(18) 0.00741(19)
O1 0.0356(8) 0.0468(9) 0.0389(8) -0.0163(7) -0.0090(6) 0.0029(7)
O2 0.0402(9) 0.0601(12) 0.0700(13) -0.0201(8) -0.0198(9) 0.0064(10)
O3 0.0405(11) 0.0481(12) 0.126(2) -0.0113(10) -0.0278(13) 0.0022(13)
N1 0.0405(10) 0.0410(11) 0.0394(10) -0.0152(8) -0.0068(8) 0.0054(8)
C2 0.0401(12) 0.0459(14) 0.0473(13) -0.0156(10) -0.0037(10) 0.0040(11)
N3 0.0375(11) 0.0394(12) 0.0558(13) -0.0094(9) -0.0090(9) 0.0056(10)
C4 0.0399(12) 0.0439(13) 0.0423(12) -0.0174(10) -0.0116(10) 0.0029(10)
C5 0.0571(16) 0.0464(16) 0.0665(18) -0.0264(13) -0.0127(13) 0.0069(13)
C6 0.0546(17) 0.071(2) 0.087(2) -0.0403(16) -0.0047(16) -0.0008(18)
C7 0.0376(14) 0.073(2) 0.092(2) -0.0233(14) -0.0082(14) -0.0149(18)
C8 0.0385(13) 0.0520(16) 0.0705(18) -0.0128(12) -0.0169(12) -0.0053(14)
C9 0.0388(11) 0.0424(13) 0.0419(12) -0.0175(10) -0.0131(9) 0.0037(10)
C10 0.0419(12) 0.0358(12) 0.0468(13) -0.0164(9) -0.0149(10) 0.0093(10)
C11 0.0711(19) 0.0492(16) 0.0436(14) -0.0194(14) -0.0164(13) 0.0036(12)
C12 0.0633(17) 0.0560(17) 0.0350(13) -0.0199(14) -0.0022(12) 0.0073(12)
C13 0.0549(15) 0.0505(16) 0.0428(14) -0.0214(12) -0.0113(12) 0.0095(12)
C14 0.0547(15) 0.0527(16) 0.0451(15) -0.0225(13) -0.0091(12) 0.0094(12)

loop_
_atom_type_symbol
_atom_type_description
_atom_type_scat_dispersion_real
_atom_type_scat_dispersion_imag
_atom_type_scat_source
C C 0.0181 0.0091 'International Tables Vol C Tables 4.2.6.8 and 6.1.1.4'
H H 0.0000 0.0000 'International Tables Vol C Tables 4.2.6.8 and 6.1.1.4'
N N 0.0311 0.0180 'International Tables Vol C Tables 4.2.6.8 and 6.1.1.4'
O O 0.0492 0.0322 'International Tables Vol C Tables 4.2.6.8 and 6.1.1.4'
Cu Cu -1.9646 0.5888 'International Tables Vol C Tables 4.2.6.8 and 6.1.1.4'

loop_
_geom_angle_atom_site_label_1
_geom_angle_atom_site_label_2
_geom_angle_atom_site_label_3
_geom_angle_site_symmetry_1
_geom_angle
_geom_angle_publ_flag
O1 Cu O2 . 55.53(7) y
O1 Cu N1 . 90.49(8) y
O2 Cu N1 . 88.22(8) y
Cu O1 C10 . 105.12(15) y
Cu O2 C10 . 77.65(16) y
H9 O3 H10 . 107(4) ?
Cu N1 C2 . 125.61(18) ?
Cu N1 C9 . 128.41(17) ?
C2 N1 C9 . 105.4(2) y
N1 C2 N3 . 113.0(2) y
N1 C2 H2 . 122(2) ?
N3 C2 H2 . 125(2) ?
C2 N3 C4 . 107.3(2) y
C2 N3 H3 . 127(3) ?
C4 N3 H3 . 126(3) ?
N3 C4 C5 . 131.8(3) y
N3 C4 C9 . 105.8(2) y
C5 C4 C9 . 122.4(2) ?
C6 C5 C4 . 116.6(3) ?
C6 C5 H5 . 120(2) ?
C4 C5 H5 . 124(2) ?
C5 C6 C7 . 121.6(3) ?
C5 C6 H6 . 117(3) ?
C7 C6 H6 . 121(3) ?
C8 C7 C6 . 122.0(3) ?
C8 C7 H7 . 118(2) ?
C6 C7 H7 . 120(2) ?
C7 C8 C9 . 117.2(3) ?
C7 C8 H8 . 122(2) ?
C9 C8 H8 . 120(2) ?
C8 C9 N1 . 131.3(2) ?
C8 C9 C4 . 120.1(2) ?
N1 C9 C4 . 108.6(2) y
O1 C10 O2 . 121.4(2) y
O1 C10 C11 . 116.6(2) y
O2 C10 C11 . 122.0(3) y
C10 C11 C12 . 111.5(3) ?
C10 C11 H11A . 110.8(19) ?
C12 C11 H11A . 106(2) ?
C10 C11 H11B . 111(2) ?
C12 C11 H11B . 106(2) ?
H11A C11 H11B . 111(3) ?
C13 C12 C11 . 113.6(3) ?
C13 C12 H12A . 107.3(18) ?
C11 C12 H12A . 109.1(19) ?
C13 C12 H12B . 110(2) ?
C11 C12 H12B . 109(2) ?
H12A C12 H12B . 107(3) ?
C12 C13 C14 . 113.8(2) ?
C12 C13 H13A . 108.7(18) ?
C14 C13 H13A . 108.2(19) ?
C12 C13 H13B . 107(2) ?
C14 C13 H13B . 111(2) ?
H13A C13 H13B . 108(3) ?
C14 C14 C13 2_546 113.4(3) ?
C14 C14 H14A 2_546 108.4(19) ?
C13 C14 H14A . 109.6(19) ?
C14 C14 H14B 2_546 111(2) ?
C13 C14 H14B . 107(2) ?
H14A C14 H14B . 107(3) ?

loop_
_geom_bond_atom_site_label_1
_geom_bond_atom_site_label_2
_geom_bond_site_symmetry_2
_geom_bond_distance
_geom_bond_publ_flag
Cu O1 . 1.974(2) y
Cu O2 . 2.583(2) y
Cu N1 . 1.977(2) y
O1 C10 . 1.274(3) y
O2 C10 . 1.237(3) y
O3 H9 . 0.68(4) ?
O3 H10 . 0.83(4) ?
N1 C2 . 1.307(3) y
N1 C9 . 1.386(3) y
N3 C2 . 1.334(3) y
C2 H2 . 0.94(3) ?
N3 C4 . 1.367(3) y
N3 H3 . 0.72(3) ?
C4 C5 . 1.385(3) ?
C4 C9 . 1.388(3) ?
C5 C6 . 1.361(5) ?
C5 H5 . 0.91(3) ?
C6 C7 . 1.389(5) ?
C6 H6 . 0.84(4) ?
C7 C8 . 1.368(4) ?
C7 H7 . 0.96(4) ?
C8 C9 . 1.385(4) ?
C8 H8 . 0.87(3) ?
C10 C11 . 1.493(4) ?
C11 C12 . 1.529(4) ?
C11 H11A . 0.96(3) ?
C11 H11B . 0.92(3) ?
C12 C13 . 1.513(4) ?
C12 H12A . 1.04(3) ?
C12 H12B . 0.91(3) ?
C13 C14 . 1.520(4) ?
C13 H13A . 0.97(3) ?
C13 H13B . 0.90(4) ?
C14 C14 2_546 1.505(6) ?
C14 H14A . 0.98(3) ?
C14 H14B . 0.94(3) ?

loop_
_geom_hbond_atom_site_label_D
_geom_hbond_atom_site_label_H
_geom_hbond_atom_site_label_A
_geom_hbond_site_symmetry_A
_geom_hbond_distance_DH
_geom_hbond_distance_HA
_geom_hbond_distance_DA
_geom_hbond_angle_DHA
N3 H3 O3 . 0.72(3) 2.08(3) 2.765(3) 160(3)
O3 H9 O1 2_465 0.68(4) 2.10(4) 2.773(3) 169(4)
O3 H10 O2 2_565 0.83(4) 2.02(4) 2.842(3) 172(4)
